data_4345377
loop_
_publ_author_name
'Shan, Yu-Liang'
'Leong, Bi-Xiang'
'Li, Yongxin'
'Ganguly, Rakesh'
'So, Cheuk-Wai'

_publ_section_title
;
 Donor-Acceptor Stabilized Tetra(silanimine).
;
_journal_issue 3
_journal_name_full 'Inorganic chemistry'
_journal_page_first 1609
_journal_page_last 1615
_journal_paper_doi 10.1021/acs.inorgchem.6b02727
_journal_volume 56
_journal_year 2017
_chemical_formula_sum 'C33.5 H53 I3 N4 Si3'
_chemical_formula_weight 976.77
_space_group_crystal_system triclinic
_space_group_IT_number 2
_space_group_name_Hall '-P 1'
_space_group_name_H-M_alt 'P -1'
_symmetry_space_group_name_Hall '-P 1'
_symmetry_space_group_name_H-M 'P -1'
_atom_sites_solution_hydrogens geom
_cell_angle_alpha 107.4936(17)
_cell_angle_beta 103.8934(18)
_cell_angle_gamma 97.4533(18)
_cell_formula_units_Z 2
_cell_length_a 9.8329(3)
_cell_length_b 12.8786(4)
_cell_length_c 17.7760(6)
_cell_measurement_reflns_used 9897
_cell_measurement_temperature 103.(2)
_cell_measurement_theta_max 31.6787
_cell_measurement_theta_min 2.4372
_cell_volume 2033.97(12)
_computing_cell_refinement 'SAINT V8.34A (Bruker AXS Inc., 2013)'
_computing_data_collection 'APEX2 (Bruker AXS Inc., 2014)'
_computing_data_reduction 'SAINT V8.34A (Bruker AXS Inc., 2013)'
_computing_molecular_graphics 'XP (Bruker AXS Inc., 2014)'
_computing_publication_material 'APEX2 (Bruker AXS Inc., 2014)'
_computing_structure_refinement 'SHELXL-2014/6 (Sheldrick, 2014)'
_diffrn_ambient_temperature 103.(2)
_diffrn_detector_area_resol_mean 8.3333
_diffrn_measured_fraction_theta_full 0.995
_diffrn_measured_fraction_theta_max 0.995
_diffrn_measurement_device_type 'CCD area detector'
_diffrn_measurement_method 'phi and omega scans'
_diffrn_radiation_monochromator graphite
_diffrn_radiation_type MoK\a
_diffrn_radiation_wavelength 0.71073
_diffrn_reflns_av_R_equivalents 0.0647
_diffrn_reflns_av_unetI/netI 0.0517
_diffrn_reflns_limit_h_max 16
_diffrn_reflns_limit_h_min -16
_diffrn_reflns_limit_k_max 21
_diffrn_reflns_limit_k_min -21
_diffrn_reflns_limit_l_max 30
_diffrn_reflns_limit_l_min -30
_diffrn_reflns_number 137790
_diffrn_reflns_theta_full 37.26
_diffrn_reflns_theta_max 37.26
_diffrn_reflns_theta_min 2.18
_diffrn_source 'fine-focus sealed tube'
_exptl_absorpt_coefficient_mu 2.421
_exptl_absorpt_correction_T_max 0.45
_exptl_absorpt_correction_T_min 0.35
_exptl_absorpt_correction_type multi-scan
_exptl_absorpt_process_details 'SADABS V2014/4 (Bruker AXS Inc.)'
_exptl_crystal_colour colourless
_exptl_crystal_density_diffrn 1.595
_exptl_crystal_density_method 'not measured'
_exptl_crystal_description block
_exptl_crystal_F_000 966
_exptl_crystal_size_max 0.420
_exptl_crystal_size_mid 0.400
_exptl_crystal_size_min 0.390
_refine_diff_density_max 1.099
_refine_diff_density_min -1.417
_refine_ls_extinction_method none
_refine_ls_goodness_of_fit_ref 1.023
_refine_ls_hydrogen_treatment constr
_refine_ls_matrix_type full
_refine_ls_number_parameters 426
_refine_ls_number_reflns 20936
_refine_ls_number_restraints 129
_refine_ls_restrained_S_all 1.027
_refine_ls_R_factor_all 0.0659
_refine_ls_R_factor_gt 0.0377
_refine_ls_shift/su_max 0.004
_refine_ls_shift/su_mean 0.000
_refine_ls_structure_factor_coef Fsqd
_refine_ls_weighting_details 'w=1/[\s^2^(Fo^2^)+(0.0183P)^2^+2.0687P] where P=(Fo^2^+2Fc^2^)/3'
_refine_ls_weighting_scheme calc
_refine_ls_wR_factor_gt 0.0621
_refine_ls_wR_factor_ref 0.0704
_reflns_number_gt 15331
_reflns_number_total 20936
_reflns_threshold_expression 'I > 2\s(I)'
_cod_data_source_file ic6b02727_si_001.cif
_cod_data_source_block I
_cod_original_cell_volume 2033.97(11)
_cod_original_formula_sum 'C33.50 H53 I3 N4 Si3'
_cod_database_code 4345377

loop_
_space_group_symop_operation_xyz
'x, y, z'
'-x, -y, -z'

loop_
_atom_site_type_symbol
_atom_site_label
_atom_site_fract_x
_atom_site_fract_y
_atom_site_fract_z
_atom_site_U_iso_or_equiv
_atom_site_adp_type
_atom_site_calc_flag
_atom_site_refinement_flags_adp
_atom_site_refinement_flags_occupancy
_atom_site_refinement_flags_posn
_atom_site_occupancy
_atom_site_disorder_assembly
_atom_site_disorder_group
C C1 0.2986(2) 0.52530(18) 0.13334(12) 0.0167(4) Uani d . . . 1 . .
C C2 0.4124(3) 0.6319(2) 0.15764(15) 0.0270(5) Uani d . . . 1 . .
H H2A 0.373 0.6969 0.1793 0.04 Uiso calc U . R 1 . .
H H2B 0.4404 0.6357 0.1091 0.04 Uiso calc U . R 1 . .
H H2C 0.4966 0.6316 0.2002 0.04 Uiso calc U . R 1 . .
C C3 0.3580(3) 0.4226(2) 0.10140(14) 0.0278(5) Uani d . . . 1 . .
H H3A 0.4465 0.4258 0.1425 0.042 Uiso calc U . R 1 . .
H H3B 0.3786 0.4205 0.0498 0.042 Uiso calc U . R 1 . .
H H3C 0.287 0.3553 0.0914 0.042 Uiso calc U . R 1 . .
C C4 0.1670(3) 0.5255(2) 0.06711(14) 0.0251(5) Uani d . . . 1 . .
H H4A 0.0956 0.4559 0.0503 0.038 Uiso calc U . R 1 . .
H H4B 0.1954 0.5317 0.0192 0.038 Uiso calc U . R 1 . .
H H4C 0.1255 0.589 0.0893 0.038 Uiso calc U . R 1 . .
C C5 0.3020(2) 0.49736(15) 0.27160(12) 0.0127(3) Uani d . . . 1 . .
C C6 0.4309(2) 0.45037(16) 0.28831(12) 0.0129(3) Uani d . . . 1 . .
C C7 0.5657(2) 0.52109(17) 0.32213(13) 0.0156(4) Uani d . . . 1 . .
H H7 0.5755 0.5994 0.3354 0.019 Uiso calc U . R 1 . .
C C8 0.6862(2) 0.4761(2) 0.33631(15) 0.0221(4) Uani d . . . 1 . .
H H8 0.779 0.5238 0.3594 0.027 Uiso calc U . R 1 . .
C C9 0.6715(2) 0.3620(2) 0.31699(15) 0.0240(5) Uani d . . . 1 . .
H H9 0.7544 0.3317 0.3271 0.029 Uiso calc U . R 1 . .
C C10 0.5365(3) 0.29160(19) 0.28300(15) 0.0231(4) Uani d . . . 1 . .
H H10 0.5271 0.2133 0.2694 0.028 Uiso calc U . R 1 . .
C C11 0.4152(2) 0.33554(17) 0.26893(14) 0.0186(4) Uani d . . . 1 . .
H H11 0.3223 0.2878 0.2463 0.022 Uiso calc U . R 1 . .
C C12 0.2367(2) 0.53016(16) 0.40713(12) 0.0141(3) Uani d . . . 1 . .
C C13 0.3494(2) 0.63692(18) 0.46063(13) 0.0204(4) Uani d . . . 1 . .
H H13A 0.4404 0.6314 0.448 0.031 Uiso calc U . R 1 . .
H H13B 0.3632 0.6469 0.519 0.031 Uiso calc U . R 1 . .
H H13C 0.3168 0.7009 0.4492 0.031 Uiso calc U . R 1 . .
C C14 0.2822(3) 0.42888(19) 0.42528(14) 0.0225(4) Uani d . . . 1 . .
H H14A 0.2159 0.3605 0.385 0.034 Uiso calc U . R 1 . .
H H14B 0.2801 0.4337 0.4811 0.034 Uiso calc U . R 1 . .
H H14C 0.3797 0.4275 0.4214 0.034 Uiso calc U . R 1 . .
C C15 0.0921(2) 0.53999(19) 0.42300(14) 0.0209(4) Uani d . . . 1 . .
H H15A 0.0628 0.6047 0.4111 0.031 Uiso calc U . R 1 . .
H H15B 0.1009 0.5494 0.4809 0.031 Uiso calc U . R 1 . .
H H15C 0.0199 0.4722 0.3871 0.031 Uiso calc U . R 1 . .
C C16 0.0825(2) 0.99254(15) 0.24638(12) 0.0124(3) Uani d . . . 1 . .
C C17 0.1392(2) 0.98361(17) 0.17956(12) 0.0154(4) Uani d . . . 1 . .
C C18 0.2257(2) 0.89739(18) 0.15154(13) 0.0188(4) Uani d . . . 1 . .
H H18 0.2227 0.8457 0.1836 0.023 Uiso calc U . R 1 . .
C C19 0.1644(3) 0.8275(2) 0.05951(14) 0.0278(5) Uani d . . . 1 . .
H H19A 0.064 0.791 0.0478 0.042 Uiso calc U . R 1 . .
H H19B 0.2202 0.7707 0.0452 0.042 Uiso calc U . R 1 . .
H H19C 0.1697 0.876 0.0267 0.042 Uiso calc U . R 1 . .
C C20 0.3829(3) 0.9539(2) 0.17033(15) 0.0257(5) Uani d . . . 1 . .
H H20A 0.3893 1.002 0.1372 0.039 Uiso calc U . R 1 . .
H H20B 0.4387 0.8969 0.1567 0.039 Uiso calc U . R 1 . .
H H20C 0.4214 0.9991 0.2291 0.039 Uiso calc U . R 1 . .
C C21 0.1173(2) 1.05880(19) 0.13746(14) 0.0212(4) Uani d . . . 1 . .
H H21 0.1549 1.0535 0.0923 0.025 Uiso calc U . R 1 . .
C C22 0.0420(2) 1.14085(18) 0.16026(14) 0.0219(4) Uani d . . . 1 . .
H H22 0.0287 1.1916 0.1313 0.026 Uiso calc U . R 1 . .
C C23 -0.0136(2) 1.14805(18) 0.22545(14) 0.0200(4) Uani d . . . 1 . .
H H23 -0.0653 1.2044 0.2408 0.024 Uiso calc U . R 1 . .
C C24 0.0037(2) 1.07495(16) 0.26967(13) 0.0152(4) Uani d . . . 1 . .
C C25 -0.0689(2) 1.08353(17) 0.33705(13) 0.0174(4) Uani d . . . 1 . .
H H25 -0.0396 1.0291 0.3644 0.021 Uiso calc U . R 1 . .
C C26 -0.2325(2) 1.0507(2) 0.29919(16) 0.0241(5) Uani d . . . 1 . .
H H26A -0.264 1.103 0.272 0.036 Uiso calc U . R 1 . .
H H26B -0.2781 1.0532 0.3428 0.036 Uiso calc U . R 1 . .
H H26C -0.2598 0.975 0.2585 0.036 Uiso calc U . R 1 . .
C C27 -0.0254(3) 1.19957(18) 0.40340(14) 0.0227(4) Uani d . . . 1 . .
H H27A 0.0781 1.2172 0.4307 0.034 Uiso calc U . R 1 . .
H H27B -0.0772 1.2009 0.4443 0.034 Uiso calc U . R 1 . .
H H27C -0.0494 1.255 0.3778 0.034 Uiso calc U . R 1 . .
C C28 0.3464(3) 1.10888(18) 0.40227(15) 0.0250(5) Uani d . . . 1 . .
H H28A 0.3603 1.1222 0.3529 0.038 Uiso calc U . R 1 . .
H H28B 0.4389 1.1308 0.4452 0.038 Uiso calc U . R 1 . .
H H28C 0.2803 1.153 0.4225 0.038 Uiso calc U . R 1 . .
C C29 0.2267(2) 0.93389(19) 0.46687(13) 0.0202(4) Uani d . . . 1 . .
H H29A 0.1596 0.9797 0.4835 0.03 Uiso calc U . R 1 . .
H H29B 0.3151 0.9545 0.5127 0.03 Uiso calc U . R 1 . .
H H29C 0.1827 0.855 0.4522 0.03 Uiso calc U . R 1 . .
C C30 0.4079(2) 0.87601(19) 0.35239(14) 0.0199(4) Uani d . . . 1 . .
H H30A 0.364 0.7961 0.3303 0.03 Uiso calc U . R 1 . .
H H30B 0.4864 0.8924 0.4031 0.03 Uiso calc U . R 1 . .
H H30C 0.4458 0.8968 0.3115 0.03 Uiso calc U . R 1 . .
C C31 0.4979(4) 1.0721(2) 1.0133(2) 0.0261(9) Uani d U P G 0.5 A -1
C C32 0.3827(4) 0.9951(3) 0.9514(2) 0.0270(12) Uani d U P G 0.5 A -1
H H32 0.2993 1.0187 0.9291 0.032 Uiso calc U P R 0.5 A -1
C C33 0.3895(6) 0.8836(3) 0.9220(3) 0.0527(16) Uani d U P G 0.5 A -1
H H33 0.3108 0.8309 0.8797 0.063 Uiso calc U P R 0.5 A -1
C C34 0.5116(8) 0.8490(3) 0.9545(4) 0.069(2) Uani d U P G 0.5 A -1
H H34 0.5162 0.7728 0.9345 0.083 Uiso calc U P R 0.5 A -1
C C35 0.6268(6) 0.9260(5) 1.0165(4) 0.0670(19) Uani d U P G 0.5 A -1
H H35 0.7102 0.9024 1.0387 0.08 Uiso calc U P R 0.5 A -1
C C36 0.6199(4) 1.0376(4) 1.0458(3) 0.0428(17) Uani d U P G 0.5 A -1
H H36 0.6987 1.0902 1.0882 0.051 Uiso calc U P R 0.5 A -1
C C37 0.4904(11) 1.1914(6) 1.0423(6) 0.063(2) Uani d U P . 0.5 A -1
H H37A 0.5201 1.2276 1.0058 0.094 Uiso calc U P R 0.5 A -1
H H37B 0.5545 1.2284 1.0987 0.094 Uiso calc U P R 0.5 A -1
H H37C 0.3917 1.197 1.0416 0.094 Uiso calc U P R 0.5 A -1
I I1 -0.11355(2) 0.42284(2) 0.16779(2) 0.01838(3) Uani d . . . 1 . .
I I2 -0.17658(2) 0.74685(2) 0.13088(2) 0.02158(3) Uani d . . . 1 . .
I I3 -0.16327(2) 0.79404(2) 0.35759(2) 0.01878(3) Uani d . . . 1 . .
N N1 0.24805(17) 0.52597(14) 0.20595(10) 0.0135(3) Uani d . . . 1 . .
N N2 0.21301(17) 0.51740(13) 0.31894(10) 0.0125(3) Uani d . . . 1 . .
N N3 0.09128(18) 0.69518(13) 0.27530(11) 0.0154(3) Uani d . . . 1 . .
N N4 0.10875(17) 0.91850(13) 0.29315(10) 0.0111(3) Uani d . . . 1 . .
Si Si1 0.10430(6) 0.56818(4) 0.24704(3) 0.01085(9) Uani d . . . 1 . .
Si Si2 -0.00100(6) 0.78990(4) 0.26702(3) 0.01112(9) Uani d . . . 1 . .
Si Si3 0.26954(6) 0.95763(5) 0.37595(3) 0.01356(10) Uani d . . . 1 . .

loop_
_atom_site_aniso_label
_atom_site_aniso_U_11
_atom_site_aniso_U_22
_atom_site_aniso_U_33
_atom_site_aniso_U_12
_atom_site_aniso_U_13
_atom_site_aniso_U_23
C1 0.0182(9) 0.0209(9) 0.0109(8) 0.0071(8) 0.0038(7) 0.0043(7)
C2 0.0278(12) 0.0324(13) 0.0228(11) 0.0015(10) 0.0098(9) 0.0126(10)
C3 0.0363(14) 0.0326(13) 0.0165(10) 0.0184(11) 0.0098(10) 0.0051(9)
C4 0.0237(11) 0.0392(13) 0.0149(10) 0.0116(10) 0.0046(8) 0.0119(9)
C5 0.0105(8) 0.0091(7) 0.0157(8) 0.0003(6) 0.0021(7) 0.0026(6)
C6 0.0113(8) 0.0137(8) 0.0146(8) 0.0041(6) 0.0038(7) 0.0055(7)
C7 0.0122(8) 0.0157(9) 0.0180(9) 0.0019(7) 0.0033(7) 0.0059(7)
C8 0.0120(9) 0.0266(11) 0.0287(11) 0.0045(8) 0.0054(8) 0.0112(9)
C9 0.0199(11) 0.0278(11) 0.0326(12) 0.0154(9) 0.0107(9) 0.0158(10)
C10 0.0253(11) 0.0189(10) 0.0307(12) 0.0114(9) 0.0123(9) 0.0108(9)
C11 0.0175(10) 0.0120(8) 0.0254(10) 0.0045(7) 0.0060(8) 0.0047(8)
C12 0.0143(9) 0.0162(9) 0.0135(8) 0.0040(7) 0.0037(7) 0.0075(7)
C13 0.0193(10) 0.0205(10) 0.0174(10) 0.0000(8) 0.0031(8) 0.0044(8)
C14 0.0271(12) 0.0251(11) 0.0236(11) 0.0109(9) 0.0098(9) 0.0161(9)
C15 0.0176(10) 0.0271(11) 0.0215(10) 0.0059(8) 0.0078(8) 0.0115(9)
C16 0.0125(8) 0.0104(7) 0.0136(8) 0.0006(6) 0.0010(6) 0.0060(6)
C17 0.0158(9) 0.0156(9) 0.0137(8) 0.0005(7) 0.0023(7) 0.0063(7)
C18 0.0226(10) 0.0176(9) 0.0193(10) 0.0046(8) 0.0096(8) 0.0077(8)
C19 0.0372(14) 0.0249(11) 0.0203(11) 0.0039(10) 0.0133(10) 0.0039(9)
C20 0.0248(12) 0.0291(12) 0.0288(12) 0.0070(9) 0.0135(10) 0.0132(10)
C21 0.0238(11) 0.0236(10) 0.0190(10) 0.0025(8) 0.0062(8) 0.0125(8)
C22 0.0250(11) 0.0203(10) 0.0245(11) 0.0044(8) 0.0046(9) 0.0158(9)
C23 0.0220(10) 0.0166(9) 0.0244(11) 0.0067(8) 0.0050(8) 0.0120(8)
C24 0.0155(9) 0.0119(8) 0.0178(9) 0.0017(7) 0.0033(7) 0.0065(7)
C25 0.0208(10) 0.0131(8) 0.0216(10) 0.0061(7) 0.0083(8) 0.0079(7)
C26 0.0193(11) 0.0231(11) 0.0328(12) 0.0059(9) 0.0100(9) 0.0112(9)
C27 0.0280(12) 0.0172(10) 0.0245(11) 0.0064(8) 0.0104(9) 0.0065(8)
C28 0.0210(11) 0.0161(10) 0.0285(12) -0.0043(8) -0.0027(9) 0.0055(9)
C29 0.0224(11) 0.0226(10) 0.0125(9) 0.0025(8) 0.0008(8) 0.0062(8)
C30 0.0131(9) 0.0237(10) 0.0208(10) 0.0028(8) 0.0006(8) 0.0088(8)
C31 0.030(2) 0.032(2) 0.020(2) 0.0068(18) 0.0131(17) 0.0101(17)
C32 0.029(3) 0.028(2) 0.028(3) -0.0004(19) 0.014(2) 0.015(2)
C33 0.083(4) 0.033(3) 0.056(4) 0.006(3) 0.047(3) 0.017(3)
C34 0.115(5) 0.051(4) 0.094(5) 0.042(4) 0.079(4) 0.052(4)
C35 0.079(4) 0.093(4) 0.088(5) 0.055(3) 0.059(4) 0.072(4)
C36 0.035(3) 0.080(5) 0.042(3) 0.024(3) 0.023(2) 0.048(3)
C37 0.090(6) 0.033(3) 0.062(5) 0.009(3) 0.040(4) 0.002(3)
I1 0.01464(6) 0.01297(6) 0.02116(7) -0.00203(4) -0.00100(5) 0.00394(5)
I2 0.01876(7) 0.02210(7) 0.01576(6) -0.00077(5) -0.00447(5) 0.00474(5)
I3 0.01882(6) 0.01498(6) 0.02353(7) 0.00038(5) 0.01082(5) 0.00584(5)
N1 0.0115(7) 0.0152(7) 0.0141(7) 0.0041(6) 0.0031(6) 0.0056(6)
N2 0.0107(7) 0.0129(7) 0.0137(7) 0.0032(6) 0.0023(6) 0.0052(6)
N3 0.0138(8) 0.0101(7) 0.0191(8) 0.0026(6) 0.0007(6) 0.0041(6)
N4 0.0113(7) 0.0090(6) 0.0110(7) 0.0005(5) 0.0005(5) 0.0034(5)
Si1 0.0098(2) 0.0092(2) 0.0126(2) 0.00216(18) 0.00157(18) 0.00369(18)
Si2 0.0109(2) 0.0078(2) 0.0123(2) 0.00061(17) 0.00121(18) 0.00244(18)
Si3 0.0124(2) 0.0118(2) 0.0130(2) -0.00055(19) -0.00017(19) 0.00374(19)

loop_
_atom_type_symbol
_atom_type_description
_atom_type_scat_dispersion_real
_atom_type_scat_dispersion_imag
_atom_type_scat_source
C C 0.0033 0.0016 'International Tables Vol C Tables 4.2.6.8 and 6.1.1.4'
H H 0.0000 0.0000 'International Tables Vol C Tables 4.2.6.8 and 6.1.1.4'
N N 0.0061 0.0033 'International Tables Vol C Tables 4.2.6.8 and 6.1.1.4'
Si Si 0.0817 0.0704 'International Tables Vol C Tables 4.2.6.8 and 6.1.1.4'
I I -0.4742 1.8119 'International Tables Vol C Tables 4.2.6.8 and 6.1.1.4'

loop_
_geom_angle_atom_site_label_1
_geom_angle_atom_site_label_2
_geom_angle_atom_site_label_3
_geom_angle
N1 C1 C3 112.13(17)
N1 C1 C4 105.62(17)
C3 C1 C4 109.90(18)
N1 C1 C2 108.67(17)
C3 C1 C2 110.7(2)
C4 C1 C2 109.68(19)
N1 C5 N2 106.21(16)
N1 C5 C6 127.18(18)
N2 C5 C6 126.59(17)
N1 C5 Si1 53.41(10)
N2 C5 Si1 52.81(9)
C6 C5 Si1 179.35(15)
C7 C6 C11 120.96(18)
C7 C6 C5 119.59(17)
C11 C6 C5 119.45(18)
C6 C7 C8 119.19(19)
C9 C8 C7 120.2(2)
C8 C9 C10 120.4(2)
C9 C10 C11 120.0(2)
C10 C11 C6 119.3(2)
N2 C12 C15 105.46(16)
N2 C12 C13 109.19(16)
C15 C12 C13 110.06(17)
N2 C12 C14 111.67(16)
C15 C12 C14 109.49(17)
C13 C12 C14 110.84(18)
C17 C16 C24 120.67(17)
C17 C16 N4 119.60(17)
C24 C16 N4 119.70(17)
C21 C17 C16 118.55(19)
C21 C17 C18 118.03(18)
C16 C17 C18 123.40(17)
C17 C18 C20 110.58(18)
C17 C18 C19 112.53(19)
C20 C18 C19 109.75(19)
C22 C21 C17 121.4(2)
C23 C22 C21 119.34(19)
C22 C23 C24 122.0(2)
C23 C24 C16 117.99(19)
C23 C24 C25 118.85(18)
C16 C24 C25 123.09(17)
C24 C25 C27 112.98(17)
C24 C25 C26 110.11(18)
C27 C25 C26 109.94(18)
C32 C31 C36 120.0
C32 C31 C37 119.3(5)
C36 C31 C37 120.7(5)
C33 C32 C31 120.0
C32 C33 C34 120.0
C33 C34 C35 120.0
C36 C35 C34 120.0
C35 C36 C31 120.0
C5 N1 C1 131.88(17)
C5 N1 Si1 90.22(12)
C1 N1 Si1 137.84(13)
C5 N2 C12 130.05(16)
C5 N2 Si1 90.46(12)
C12 N2 Si1 135.87(13)
Si1 N3 Si2 149.67(12)
C16 N4 Si2 123.09(13)
C16 N4 Si3 118.26(12)
Si2 N4 Si3 118.44(9)
N3 Si1 N2 119.77(9)
N3 Si1 N1 121.27(9)
N2 Si1 N1 73.10(8)
N3 Si1 C5 128.70(8)
N2 Si1 C5 36.73(7)
N1 Si1 C5 36.37(7)
N3 Si1 I1 118.83(7)
N2 Si1 I1 107.54(6)
N1 Si1 I1 107.40(6)
C5 Si1 I1 112.46(5)
N3 Si2 N4 111.73(9)
N3 Si2 I2 115.44(7)
N4 Si2 I2 108.63(6)
N3 Si2 I3 107.57(7)
N4 Si2 I3 111.66(6)
I2 Si2 I3 101.39(2)
N4 Si3 C29 108.95(9)
N4 Si3 C28 108.27(9)
C29 Si3 C28 109.66(11)
N4 Si3 C30 113.73(9)
C29 Si3 C30 107.16(10)
C28 Si3 C30 109.01(11)

loop_
_geom_bond_atom_site_label_1
_geom_bond_atom_site_label_2
_geom_bond_distance
C1 N1 1.488(3)
C1 C3 1.524(3)
C1 C4 1.527(3)
C1 C2 1.529(3)
C5 N1 1.338(3)
C5 N2 1.350(2)
C5 C6 1.479(3)
C5 Si1 2.257(2)
C6 C7 1.387(3)
C6 C11 1.392(3)
C7 C8 1.387(3)
C8 C9 1.384(3)
C9 C10 1.387(3)
C10 C11 1.387(3)
C12 N2 1.483(2)
C12 C15 1.528(3)
C12 C13 1.528(3)
C12 C14 1.530(3)
C16 C17 1.410(3)
C16 C24 1.415(3)
C16 N4 1.451(2)
C17 C21 1.399(3)
C17 C18 1.523(3)
C18 C20 1.531(3)
C18 C19 1.533(3)
C21 C22 1.385(3)
C22 C23 1.380(3)
C23 C24 1.398(3)
C24 C25 1.519(3)
C25 C27 1.530(3)
C25 C26 1.534(3)
C28 Si3 1.867(2)
C29 Si3 1.864(2)
C30 Si3 1.874(2)
C31 C32 1.39
C31 C36 1.39
C31 C37 1.484(8)
C32 C33 1.39
C33 C34 1.39
C34 C35 1.39
C35 C36 1.39
I1 Si1 2.4499(5)
I2 Si2 2.4664(6)
I3 Si2 2.5188(6)
N1 Si1 1.8120(17)
N2 Si1 1.7977(16)
N3 Si1 1.5922(17)
N3 Si2 1.6322(17)
N4 Si2 1.7194(16)
N4 Si3 1.7748(16)
